data_4319234
loop_
_publ_author_name
'Salim Haddad'
'Roger D. Willett'

_publ_section_title
;
 Dimeric Cu(I) Bromide Species Consisting of Two Edge-Shared Tetrahedra:
 Crystal Structure of (C8H14N2)2Cu2Br6
;
_journal_name_full 'Inorganic Chemistry'
_journal_page_first 809
_journal_page_last 811
_journal_paper_doi 10.1021/ic000672q
_journal_volume 40
_journal_year 2001
_chemical_formula_sum 'C8 H14 Br3 Cu N2'
_chemical_formula_weight 441.48
_chemical_name_systematic
; 
 ? 
;
_space_group_IT_number 14
_symmetry_cell_setting monoclinic
_symmetry_space_group_name_Hall '-P 2ybc'
_symmetry_space_group_name_H-M 'P 1 21/c 1'
_atom_sites_solution_hydrogens geom
_atom_sites_solution_primary direct
_atom_sites_solution_secondary difmap
_audit_creation_method SHELXL-97
_cell_angle_alpha 90.00
_cell_angle_beta 97.87(3)
_cell_angle_gamma 90.00
_cell_formula_units_Z 4
_cell_length_a 9.0773(18)
_cell_length_b 15.102(3)
_cell_length_c 9.7090(19)
_cell_measurement_temperature 293(2)
_cell_volume 1318.4(5)
_computing_cell_refinement 'Bruker XSCANS'
_computing_data_collection 'Bruker XSCANS'
_computing_data_reduction 'Bruker SHELXTL'
_computing_molecular_graphics 'Bruker SHELXTL'
_computing_publication_material 'Bruker SHELXTL'
_computing_structure_refinement 'SHELXL-97 (Sheldrick, 1997)'
_computing_structure_solution 'SHELXS-97 (Sheldrick, 1990)'
_diffrn_ambient_temperature 293(2)
_diffrn_measured_fraction_theta_full 0.697
_diffrn_measured_fraction_theta_max 0.697
_diffrn_measurement_device_type 'Bruker P4'
_diffrn_measurement_method '\w scans'
_diffrn_radiation_monochromator graphite
_diffrn_radiation_source 'fine-focus sealed tube'
_diffrn_radiation_type MoK\a
_diffrn_radiation_wavelength 0.71073
_diffrn_reflns_av_R_equivalents 0.0502
_diffrn_reflns_av_sigmaI/netI 0.0349
_diffrn_reflns_limit_h_max 9
_diffrn_reflns_limit_h_min -9
_diffrn_reflns_limit_k_max 9
_diffrn_reflns_limit_k_min -16
_diffrn_reflns_limit_l_max 10
_diffrn_reflns_limit_l_min -10
_diffrn_reflns_number 3019
_diffrn_reflns_theta_full 23.25
_diffrn_reflns_theta_max 23.25
_diffrn_reflns_theta_min 2.26
_exptl_absorpt_coefficient_mu 10.716
_exptl_absorpt_correction_T_max 0.1902
_exptl_absorpt_correction_T_min 0.0636
_exptl_absorpt_correction_type empirical
_exptl_crystal_density_diffrn 2.224
_exptl_crystal_density_method 'not measured'
_exptl_crystal_F_000 840
_refine_diff_density_max 0.944
_refine_diff_density_min -0.503
_refine_diff_density_rms 0.124
_refine_ls_extinction_coef 0.0075(11)
_refine_ls_extinction_expression Fc^*^=kFc[1+0.001xFc^2^\l^3^/sin(2\q)]^-1/4^
_refine_ls_extinction_method SHELXL
_refine_ls_goodness_of_fit_ref 1.040
_refine_ls_hydrogen_treatment mixed
_refine_ls_matrix_type full
_refine_ls_number_parameters 98
_refine_ls_number_reflns 1321
_refine_ls_number_restraints 0
_refine_ls_restrained_S_all 1.040
_refine_ls_R_factor_all 0.0416
_refine_ls_R_factor_gt 0.0373
_refine_ls_shift/su_max 0.056
_refine_ls_shift/su_mean 0.014
_refine_ls_structure_factor_coef Fsqd
_refine_ls_weighting_details 'calc w=1/[\s^2^(Fo^2^)+(0.1000P)^2^+0.0000P] where P=(Fo^2^+2Fc^2^)/3'
_refine_ls_weighting_scheme calc
_refine_ls_wR_factor_gt 0.1157
_refine_ls_wR_factor_ref 0.1219
_reflns_number_gt 1204
_reflns_number_total 1321
_reflns_threshold_expression >2sigma(I)
_cod_data_source_file ic000672q.cif
_cod_data_source_block sht
_cod_depositor_comments
;
The following automatic conversions were performed:

'_symmetry_cell_setting' value 'Monoclinic' changed to 'monoclinic'
according to the built-in table from CIF Core dictionary named
'cif_core.dic' version 2.4.1 from 2010-06-29.

Automatic conversion script
Id: cif_fix_values 1646 2011-03-28 12:23:43Z adriana 
;
_cod_database_code 4319234

loop_
_symmetry_equiv_pos_as_xyz
'x, y, z'
'-x, y+1/2, -z+1/2'
'-x, -y, -z'
'x, -y-1/2, z-1/2'

loop_
_atom_site_label
_atom_site_type_symbol
_atom_site_fract_x
_atom_site_fract_y
_atom_site_fract_z
_atom_site_U_iso_or_equiv
_atom_site_adp_type
_atom_site_occupancy
_atom_site_symmetry_multiplicity
_atom_site_calc_flag
_atom_site_refinement_flags
_atom_site_disorder_assembly
_atom_site_disorder_group
Br1 Br 0.45317(8) 0.18903(5) 0.25167(8) 0.0382(4) Uani 1 1 d . . .
Br2 Br 0.34157(8) -0.06021(5) 0.12563(9) 0.0457(4) Uani 1 1 d . . .
Br3 Br 0.31632(9) 0.02073(5) 0.55908(8) 0.0445(4) Uani 1 1 d . . .
Cu Cu 0.44505(13) 0.03363(7) 0.32858(13) 0.0623(5) Uani 1 1 d . . .
N1 N 0.3183(6) 0.1184(4) -0.1090(7) 0.0446(17) Uani 1 1 d . . .
H1'A H 0.3691 0.0770 -0.0574 0.067 Uiso 1 1 calc R . .
H1'B H 0.3657 0.1700 -0.0963 0.067 Uiso 1 1 calc R . .
H1'C H 0.3105 0.1032 -0.1983 0.067 Uiso 1 1 calc R . .
C8 C -0.2033(8) 0.2126(6) -0.4792(8) 0.040(2) Uani 1 1 d . . .
H8A H -0.2182 0.2605 -0.5462 0.048 Uiso 1 1 calc R . .
H8B H -0.1681 0.1608 -0.5242 0.048 Uiso 1 1 calc R . .
N2 N -0.3377(7) 0.1933(4) -0.4247(7) 0.0433(18) Uani 1 1 d . . .
H2'A H -0.4071 0.1766 -0.4935 0.065 Uiso 1 1 calc R . .
H2'B H -0.3682 0.2414 -0.3839 0.065 Uiso 1 1 calc R . .
H2'C H -0.3216 0.1498 -0.3626 0.065 Uiso 1 1 calc R . .
C3 C -0.0927(8) 0.2395(5) -0.3536(8) 0.0365(19) Uani 1 1 d . . .
C6 C 0.1174(9) 0.2862(5) -0.1278(8) 0.045(2) Uiso 1 1 d . . .
H6A H 0.1863 0.3016 -0.0516 0.054 Uiso 1 1 calc R . .
C2 C -0.0110(8) 0.1737(5) -0.2739(8) 0.0357(18) Uiso 1 1 d . . .
H2A H -0.0271 0.1143 -0.2962 0.043 Uiso 1 1 calc R . .
C1 C 0.0935(9) 0.1972(5) -0.1621(8) 0.0386(19) Uiso 1 1 d . . .
C5 C 0.0405(9) 0.3509(6) -0.2050(8) 0.050(2) Uiso 1 1 d . . .
H5A H 0.0564 0.4103 -0.1818 0.059 Uiso 1 1 calc R . .
C7 C 0.1755(9) 0.1264(6) -0.0696(8) 0.048(2) Uiso 1 1 d . . .
H7A H 0.1824 0.1435 0.0274 0.058 Uiso 1 1 calc R . .
H7B H 0.1230 0.0704 -0.0820 0.058 Uiso 1 1 calc R . .
C4 C -0.0628(9) 0.3270(6) -0.3199(8) 0.047(2) Uiso 1 1 d . . .
H4A H -0.1124 0.3712 -0.3747 0.056 Uiso 1 1 calc R . .

loop_
_atom_site_aniso_label
_atom_site_aniso_U_11
_atom_site_aniso_U_22
_atom_site_aniso_U_33
_atom_site_aniso_U_23
_atom_site_aniso_U_13
_atom_site_aniso_U_12
Br1 0.0352(6) 0.0323(5) 0.0460(7) 0.0022(3) 0.0020(4) -0.0041(3)
Br2 0.0459(6) 0.0399(6) 0.0484(7) -0.0010(4) -0.0041(4) -0.0065(4)
Br3 0.0453(6) 0.0432(6) 0.0439(7) -0.0019(4) 0.0025(4) 0.0116(4)
Cu 0.0655(9) 0.0421(7) 0.0745(9) -0.0048(6) -0.0069(7) -0.0058(6)
N1 0.024(3) 0.055(4) 0.055(4) 0.006(3) 0.006(3) 0.006(3)
C8 0.023(4) 0.050(5) 0.046(5) 0.007(4) 0.002(3) -0.008(4)
N2 0.026(4) 0.052(4) 0.048(4) -0.003(3) -0.007(3) -0.004(3)
C3 0.032(4) 0.030(4) 0.048(5) 0.002(4) 0.008(4) -0.002(4)

loop_
_atom_type_symbol
_atom_type_description
_atom_type_scat_dispersion_real
_atom_type_scat_dispersion_imag
_atom_type_scat_source
C C 0.0033 0.0016 'International Tables Vol C Tables 4.2.6.8 and 6.1.1.4'
H H 0.0000 0.0000 'International Tables Vol C Tables 4.2.6.8 and 6.1.1.4'
N N 0.0061 0.0033 'International Tables Vol C Tables 4.2.6.8 and 6.1.1.4'
Cu Cu 0.3201 1.2651 'International Tables Vol C Tables 4.2.6.8 and 6.1.1.4'
Br Br -0.2901 2.4595 'International Tables Vol C Tables 4.2.6.8 and 6.1.1.4'

loop_
_geom_angle_atom_site_label_1
_geom_angle_atom_site_label_2
_geom_angle_atom_site_label_3
_geom_angle
_geom_angle_site_symmetry_1
_geom_angle_site_symmetry_3
_geom_angle_publ_flag
Cu Br3 Cu 86.29(5) 3_656 . ?
Br3 Cu Br1 113.29(5) 3_656 . ?
Br3 Cu Br2 112.16(6) 3_656 . ?
Br1 Cu Br2 108.90(5) . . ?
Br3 Cu Br3 93.71(5) 3_656 . ?
Br1 Cu Br3 110.97(5) . . ?
Br2 Cu Br3 117.28(5) . . ?
N2 C8 C3 105.1(6) . . ?
C4 C3 C2 118.3(7) . . ?
C4 C3 C8 122.1(7) . . ?
C2 C3 C8 119.4(7) . . ?
C1 C6 C5 120.6(8) . . ?
C1 C2 C3 120.2(7) . . ?
C2 C1 C6 120.1(7) . . ?
C2 C1 C7 120.5(7) . . ?
C6 C1 C7 119.2(7) . . ?
C6 C5 C4 119.2(8) . . ?
N1 C7 C1 107.1(7) . . ?
C3 C4 C5 121.6(8) . . ?

loop_
_geom_bond_atom_site_label_1
_geom_bond_atom_site_label_2
_geom_bond_distance
_geom_bond_site_symmetry_2
_geom_bond_publ_flag
Br1 Cu 2.4669(13) . ?
Br2 Cu 2.5033(14) . ?
Br3 Cu 2.4308(15) 3_656 ?
Br3 Cu 2.6698(17) . ?
Cu Br3 2.4308(15) 3_656 ?
N1 C7 1.406(9) . ?
C8 N2 1.425(9) . ?
C8 C3 1.525(11) . ?
C3 C4 1.379(10) . ?
C3 C2 1.406(10) . ?
C6 C1 1.394(11) . ?
C6 C5 1.365(11) . ?
C2 C1 1.386(11) . ?
C1 C7 1.523(11) . ?
C5 C4 1.403(11) . ?
